data_4334608
loop_
_publ_author_name
'V. Georgantas'
'M. Menelaou'
'V. Psycharis'
'C. P. Raptopoulou'
'A. Terzis'
'V. Tangoulis'
'C. Mateescu'
'A. Salifoglou'

_publ_section_title
;
 Aromatic Chelator-Specific Lattice Architecture and Dimensionality in
 Binary and Ternary Cu(II)-Organophosphonate Materials
;
_journal_name_full 'Inorganic Chemistry'
_journal_page_first 4963
_journal_page_last 4976
_journal_paper_doi 10.1021/ic302598d
_journal_volume 52
_journal_year 2013
_chemical_formula_sum 'C8 H59.6667 Cu2 N2 Na4 O33.3333 P4'
_chemical_formula_weight 1059.48
_chemical_name_systematic
;
 ?
;
_space_group_IT_number 2
_symmetry_cell_setting triclinic
_symmetry_space_group_name_Hall '-P 1'
_symmetry_space_group_name_H-M 'P -1'
_atom_sites_solution_hydrogens geom
_atom_sites_solution_primary direct
_atom_sites_solution_secondary difmap
_audit_creation_method SHELXL-97
_cell_angle_alpha 109.361(1)
_cell_angle_beta 105.744(1)
_cell_angle_gamma 104.417(1)
_cell_formula_units_Z 3
_cell_length_a 13.7141(3)
_cell_length_b 15.2643(3)
_cell_length_c 16.9430(4)
_cell_measurement_reflns_used 80638
_cell_measurement_temperature 180(2)
_cell_measurement_theta_max 27.45
_cell_measurement_theta_min 3.05
_cell_volume 2987.91(12)
_computing_cell_refinement 'CrystalClear, Rigaku MSC, 2005'
_computing_data_collection 'CrystalClear, Rigaku MSC, 2005'
_computing_data_reduction 'CrystalClear, Rigaku MSC, 2005'
_computing_structure_refinement 'SHELXL-97 (Sheldrick, 1997)'
_computing_structure_solution 'SHELXS-97 (Sheldrick, 1997)'
_diffrn_ambient_temperature 180(2)
_diffrn_measured_fraction_theta_full 0.997
_diffrn_measured_fraction_theta_max 0.997
_diffrn_measurement_device_type 'Rigaku R-AXIS SPIDER IPDS'
_diffrn_measurement_method '\q scans'
_diffrn_radiation_monochromator graphite
_diffrn_radiation_source 'fine-focus sealed tube'
_diffrn_radiation_type MoK\a
_diffrn_radiation_wavelength 0.71073
_diffrn_reflns_av_R_equivalents 0.0228
_diffrn_reflns_av_sigmaI/netI 0.0115
_diffrn_reflns_limit_h_max 16
_diffrn_reflns_limit_h_min -16
_diffrn_reflns_limit_k_max 18
_diffrn_reflns_limit_k_min -18
_diffrn_reflns_limit_l_max 20
_diffrn_reflns_limit_l_min -20
_diffrn_reflns_number 102401
_diffrn_reflns_theta_full 26.00
_diffrn_reflns_theta_max 26.00
_diffrn_reflns_theta_min 3.05
_exptl_absorpt_coefficient_mu 1.377
_exptl_absorpt_correction_T_max 1.000
_exptl_absorpt_correction_T_min 0.792
_exptl_absorpt_correction_type empirical
_exptl_absorpt_process_details 'CrystalClear, Rigaku MSC, 2005'
_exptl_crystal_colour blue
_exptl_crystal_density_diffrn 1.766
_exptl_crystal_description parallelepiped
_exptl_crystal_F_000 1648
_exptl_crystal_size_max 0.34
_exptl_crystal_size_mid 0.21
_exptl_crystal_size_min 0.09
_refine_diff_density_max 1.720
_refine_diff_density_min -1.178
_refine_diff_density_rms 0.082
_refine_ls_extinction_method none
_refine_ls_goodness_of_fit_ref 1.031
_refine_ls_hydrogen_treatment refall
_refine_ls_matrix_type full
_refine_ls_number_parameters 1027
_refine_ls_number_reflns 11707
_refine_ls_number_restraints 0
_refine_ls_restrained_S_all 1.031
_refine_ls_R_factor_all 0.0357
_refine_ls_R_factor_gt 0.0322
_refine_ls_shift/su_max 0.003
_refine_ls_shift/su_mean 0.000
_refine_ls_structure_factor_coef Fsqd
_refine_ls_weighting_details 'calc w=1/[\s^2^(Fo^2^)+(0.0487P)^2^+3.8606P] where P=(Fo^2^+2Fc^2^)/3'
_refine_ls_weighting_scheme calc
_refine_ls_wR_factor_gt 0.0892
_refine_ls_wR_factor_ref 0.0916
_reflns_number_gt 10515
_reflns_number_total 11707
_reflns_threshold_expression >2sigma(I)
_cod_data_source_file ic302598d_si_003.cif
_cod_data_source_block compound1
_cod_original_cell_volume 2987.91(11)
_cod_database_code 4334608

loop_
_symmetry_equiv_pos_as_xyz
'x, y, z'
'-x, -y, -z'

loop_
_atom_site_label
_atom_site_type_symbol
_atom_site_fract_x
_atom_site_fract_y
_atom_site_fract_z
_atom_site_U_iso_or_equiv
_atom_site_adp_type
_atom_site_occupancy
_atom_site_symmetry_multiplicity
_atom_site_calc_flag
Cu1 Cu -0.358258(19) 0.185208(18) 0.588538(16) 0.01142(7) Uani 1 1 d
Cu2 Cu 0.353071(19) 0.482369(18) 1.069758(16) 0.01102(7) Uani 1 1 d
Cu3 Cu -0.358976(19) -0.158619(18) 0.264950(16) 0.01080(7) Uani 1 1 d
P1 P -0.30241(4) 0.04958(4) 0.67215(3) 0.01223(11) Uani 1 1 d
P2 P -0.19536(4) 0.32138(4) 0.55123(4) 0.01290(11) Uani 1 1 d
P3 P 0.18279(4) 0.34200(4) 1.10027(4) 0.01276(11) Uani 1 1 d
P4 P 0.30830(4) 0.62863(4) 0.99576(3) 0.01121(11) Uani 1 1 d
P5 P -0.19081(4) -0.02214(4) 0.22930(4) 0.01194(11) Uani 1 1 d
P6 P -0.31284(4) -0.30165(4) 0.34254(3) 0.01073(11) Uani 1 1 d
C1 C -0.20302(17) 0.09735(15) 0.62853(14) 0.0130(4) Uani 1 1 d
C2 C -0.14912(17) 0.22732(16) 0.57555(14) 0.0133(4) Uani 1 1 d
C3 C -0.14372(17) 0.27682(16) 0.73245(14) 0.0136(4) Uani 1 1 d
C4 C -0.02168(17) 0.30231(17) 0.77859(15) 0.0169(4) Uani 1 1 d
C5 C 0.02001(18) 0.37140(17) 0.87936(14) 0.0163(4) Uani 1 1 d
C6 C 0.14195(17) 0.39729(16) 0.92559(14) 0.0132(4) Uani 1 1 d
C7 C 0.14364(17) 0.44201(16) 1.08134(14) 0.0134(4) Uani 1 1 d
C8 C 0.20308(17) 0.57608(15) 1.03315(14) 0.0128(4) Uani 1 1 d
N1 N -0.19818(13) 0.19860(12) 0.63585(11) 0.0117(3) Uani 1 1 d
N2 N 0.19550(13) 0.47320(12) 1.02315(11) 0.0112(3) Uani 1 1 d
O1 O -0.38432(12) 0.10255(11) 0.65461(10) 0.0145(3) Uani 1 1 d
O2 O -0.35863(12) -0.06324(11) 0.61586(10) 0.0160(3) Uani 1 1 d
O3 O -0.24208(13) 0.07905(13) 0.77138(10) 0.0235(4) Uani 1 1 d
O4 O -0.31402(12) 0.28810(12) 0.54704(11) 0.0181(3) Uani 1 1 d
O5 O -0.19072(12) 0.31357(11) 0.46095(10) 0.0166(3) Uani 1 1 d
O6 O -0.12573(13) 0.42393(11) 0.62945(11) 0.0207(3) Uani 1 1 d
O7 O 0.18085(12) 0.34843(12) 1.19128(10) 0.0175(3) Uani 1 1 d
O8 O 0.10833(13) 0.24172(12) 1.02199(11) 0.0218(3) Uani 1 1 d
O9 O 0.30151(12) 0.37288(11) 1.10323(10) 0.0148(3) Uani 1 1 d
O10 O 0.38585(12) 0.57099(11) 1.01058(10) 0.0138(3) Uani 1 1 d
O11 O 0.25400(13) 0.60786(12) 0.89751(10) 0.0182(3) Uani 1 1 d
O12 O 0.36506(12) 0.73964(11) 1.05837(10) 0.0164(3) Uani 1 1 d
C41 C -0.20475(17) -0.24786(15) 0.30834(14) 0.0127(4) Uani 1 1 d
C42 C -0.15251(17) -0.12169(15) 0.25025(14) 0.0126(4) Uani 1 1 d
C43 C -0.14593(17) -0.06803(15) 0.40778(13) 0.0127(4) Uani 1 1 d
C44 C -0.02211(17) -0.03605(16) 0.44994(14) 0.0152(4) Uani 1 1 d
N41 N -0.20102(13) -0.14790(12) 0.31219(11) 0.0108(3) Uani 1 1 d
O41 O -0.11406(12) 0.07937(11) 0.30560(10) 0.0180(3) Uani 1 1 d
O42 O -0.19262(12) -0.03299(11) 0.13676(10) 0.0178(3) Uani 1 1 d
O43 O -0.30736(12) -0.04876(11) 0.23165(10) 0.0149(3) Uani 1 1 d
O44 O -0.26453(12) -0.28538(12) 0.44028(10) 0.0183(3) Uani 1 1 d
O45 O -0.38976(12) -0.24369(11) 0.32816(10) 0.0138(3) Uani 1 1 d
O46 O -0.36822(12) -0.41186(11) 0.27665(10) 0.0153(3) Uani 1 1 d
Na1 Na -0.02653(7) 0.36727(6) 0.43588(6) 0.01679(18) Uani 1 1 d
Na2 Na 0.02263(7) 0.29334(6) 0.22692(6) 0.01746(18) Uani 1 1 d
Na3 Na -0.03632(9) 0.03076(8) 0.10632(7) 0.0320(2) Uani 1 1 d
Na4 Na 0.43286(8) 0.47401(8) 0.40283(6) 0.0286(2) Uani 1 1 d
Na5 Na 0.48963(7) 0.28438(7) 0.28556(6) 0.0238(2) Uani 1 1 d
Na6 Na 0.39145(8) 0.02976(7) 0.11722(7) 0.0296(2) Uani 1 1 d
O1W O -0.50775(14) 0.18544(14) 0.55453(13) 0.0186(3) Uani 1 1 d
O2W O -0.39887(15) 0.04920(13) 0.45702(11) 0.0201(3) Uani 1 1 d
O3W O 0.39124(15) 0.60655(13) 1.20983(11) 0.0203(3) Uani 1 1 d
O4W O 0.50148(13) 0.48025(13) 1.10188(13) 0.0177(3) Uani 1 1 d
O5W O -0.50748(14) -0.15815(15) 0.23235(14) 0.0199(4) Uani 1 1 d
O6W O -0.39743(14) -0.28392(13) 0.12883(11) 0.0195(3) Uani 1 1 d
O7W O 0.12579(13) 0.40341(11) 0.38614(11) 0.0201(3) Uani 1 1 d
O8W O -0.12272(13) 0.25213(13) 0.28010(11) 0.0186(3) Uani 1 1 d
O9W O 0.05488(16) 0.49224(12) 0.58934(12) 0.0194(3) Uani 1 1 d
O10W O 0.02825(17) 0.24197(15) 0.47779(13) 0.0245(4) Uani 1 1 d
O11W O -0.06677(17) 0.16809(13) 0.07448(12) 0.0241(4) Uani 1 1 d
O12W O -0.02498(18) 0.42373(15) 0.19224(14) 0.0256(4) Uani 1 1 d
O13W O 0.05673(17) 0.15583(13) 0.25894(13) 0.0230(4) Uani 1 1 d
O14W O 0.02358(18) -0.09138(16) 0.14989(14) 0.0414(5) Uani 1 1 d
O15W O 0.1064(4) 0.0722(2) 0.0462(2) 0.1009(14) Uani 1 1 d
O16W O 0.31655(16) 0.28870(16) 0.29333(15) 0.0333(4) Uani 1 1 d
O17W O 0.47607(14) 0.43056(13) 0.27238(12) 0.0211(3) Uani 1 1 d
O18W O 0.31618(17) 0.53201(15) 0.32149(13) 0.0265(4) Uani 1 1 d
O19W O 0.64590(14) 0.54838(12) 0.48192(11) 0.0250(4) Uani 1 1 d
O20W O 0.48821(16) 0.65083(14) 0.53291(13) 0.0311(4) Uani 1 1 d
O21W O 0.67460(15) 0.38374(14) 0.36925(13) 0.0235(4) Uani 1 1 d
O22W O 0.48167(16) 0.19717(13) 0.13701(13) 0.0270(4) Uani 1 1 d
O23W O 0.4721(2) 0.12578(15) 0.28230(14) 0.0377(5) Uani 1 1 d
O24W O 0.25229(15) -0.13516(15) 0.06617(13) 0.0251(4) Uani 1 1 d
O25W O 0.33815(18) -0.02804(14) -0.04100(13) 0.0256(4) Uani 1 1 d
O26W O 0.50918(15) -0.06275(14) 0.09734(13) 0.0276(4) Uani 1 1 d
O27W O 0.2594(3) 0.0784(2) 0.1727(2) 0.0815(9) Uani 1 1 d
O28W O -0.34464(15) -0.21823(14) 0.00763(12) 0.0234(4) Uani 1 1 d
O29W O -0.24169(15) 0.47686(15) 0.27360(13) 0.0260(4) Uani 1 1 d
O30W O -0.25823(16) -0.19420(15) 0.60626(13) 0.0276(4) Uani 1 1 d
O31W O -0.32652(18) 0.11940(16) 0.34590(14) 0.0316(4) Uani 1 1 d
O32W O 0.30901(16) 0.77538(18) 0.86010(14) 0.0265(4) Uani 1 1 d
H1A H -0.226(2) 0.0553(19) 0.5672(18) 0.017(6) Uiso 1 1 d
H1B H -0.133(2) 0.099(2) 0.6582(18) 0.022(7) Uiso 1 1 d
H2A H -0.179(2) 0.171(2) 0.519(2) 0.028 Uiso 1 1 d
H2B H -0.074(2) 0.2517(19) 0.6002(18) 0.021(7) Uiso 1 1 d
H3A H -0.1557(19) 0.3347(18) 0.7307(16) 0.011(6) Uiso 1 1 d
H3B H -0.182(2) 0.254(2) 0.7652(19) 0.026(7) Uiso 1 1 d
H4A H 0.012(2) 0.331(2) 0.752(2) 0.029(8) Uiso 1 1 d
H4B H -0.008(2) 0.244(2) 0.7723(19) 0.027(7) Uiso 1 1 d
H5A H 0.007(2) 0.428(2) 0.8846(18) 0.020(7) Uiso 1 1 d
H5B H -0.016(2) 0.343(2) 0.9046(19) 0.025(7) Uiso 1 1 d
H6A H 0.179(2) 0.4257(19) 0.8919(18) 0.018(6) Uiso 1 1 d
H6B H 0.1519(19) 0.3392(19) 0.9235(16) 0.011(6) Uiso 1 1 d
H7A H 0.067(2) 0.422(2) 1.0534(18) 0.022(7) Uiso 1 1 d
H7B H 0.176(2) 0.500(2) 1.1404(19) 0.020(6) Uiso 1 1 d
H8A H 0.134(2) 0.5792(19) 1.0029(17) 0.018(6) Uiso 1 1 d
H8B H 0.225(2) 0.616(2) 1.0949(19) 0.018(6) Uiso 1 1 d
H41A H -0.137(2) -0.2471(19) 0.3441(18) 0.020(6) Uiso 1 1 d
H41B H -0.224(2) -0.292(2) 0.2476(19) 0.018(6) Uiso 1 1 d
H42A H -0.186(2) -0.1806(19) 0.1948(17) 0.014(6) Uiso 1 1 d
H42B H -0.074(2) -0.1040(19) 0.2782(17) 0.019(6) Uiso 1 1 d
H43A H -0.1591(19) -0.0116(19) 0.4074(16) 0.011(6) Uiso 1 1 d
H43B H -0.179(2) -0.0949(19) 0.4431(18) 0.020(6) Uiso 1 1 d
H44A H 0.008(2) -0.006(2) 0.4194(18) 0.017(6) Uiso 1 1 d
H44B H -0.005(2) -0.092(2) 0.4423(18) 0.023(7) Uiso 1 1 d
H1WA H -0.539(3) 0.198(2) 0.588(2) 0.032(8) Uiso 1 1 d
H1WB H -0.541(3) 0.153(3) 0.514(2) 0.028(10) Uiso 1 1 d
H2WA H -0.380(3) 0.071(3) 0.421(2) 0.046(10) Uiso 1 1 d
H2WB H -0.457(3) 0.011(2) 0.429(2) 0.029(8) Uiso 1 1 d
HW3A H 0.447(3) 0.648(2) 1.238(2) 0.028(8) Uiso 1 1 d
HW3B H 0.375(3) 0.586(3) 1.248(2) 0.041(9) Uiso 1 1 d
HW4A H 0.538(3) 0.511(3) 1.148(3) 0.034(10) Uiso 1 1 d
HW4B H 0.530(3) 0.466(2) 1.065(2) 0.033(8) Uiso 1 1 d
HW5A H -0.538(3) -0.187(3) 0.190(3) 0.037(11) Uiso 1 1 d
HW5B H -0.536(3) -0.143(2) 0.265(2) 0.033(9) Uiso 1 1 d
H6WA H -0.388(3) -0.265(2) 0.092(2) 0.034(9) Uiso 1 1 d
H6WB H -0.454(3) -0.324(3) 0.104(2) 0.031(9) Uiso 1 1 d
HW7A H 0.1288 0.4461 0.3844 0.027 Uiso 1 1 d
HW7B H 0.1650 0.4075 0.4167 0.050 Uiso 1 1 d
HW8A H -0.1809 0.2485 0.2444 0.052 Uiso 1 1 d
HW8B H -0.128(2) 0.209(2) 0.2794(18) 0.012(8) Uiso 1 1 d
H9WA H 0.008(3) 0.474(2) 0.605(2) 0.027(8) Uiso 1 1 d
H9WB H 0.104(3) 0.500(3) 0.626(3) 0.042(10) Uiso 1 1 d
H10A H 0.082(3) 0.246(2) 0.488(2) 0.030(10) Uiso 1 1 d
H10B H -0.004(3) 0.189(3) 0.433(2) 0.036(9) Uiso 1 1 d
H11A H -0.021(3) 0.184(3) 0.057(2) 0.037(9) Uiso 1 1 d
H11B H -0.126(3) 0.154(3) 0.034(2) 0.042(10) Uiso 1 1 d
H12A H 0.005(3) 0.476(3) 0.238(2) 0.036(9) Uiso 1 1 d
H12B H -0.076(3) 0.423(3) 0.180(3) 0.044(12) Uiso 1 1 d
H13A H 0.108(3) 0.161(3) 0.291(2) 0.039(11) Uiso 1 1 d
H13B H 0.007(3) 0.135(3) 0.272(2) 0.040(10) Uiso 1 1 d
H14A H -0.0042 -0.1433 0.1020 0.048 Uiso 1 1 d
H14B H 0.0895 -0.0774 0.1570 0.082 Uiso 1 1 d
H15A H 0.1413 0.1458 0.0573 0.062 Uiso 1 1 d
H16A H 0.285(3) 0.258(3) 0.325(2) 0.048(9) Uiso 1 1 d
H16B H 0.294(2) 0.242(2) 0.246(2) 0.020 Uiso 1 1 d
H17A H 0.528(3) 0.482(3) 0.274(2) 0.044(9) Uiso 1 1 d
H17B H 0.427(3) 0.414(2) 0.225(2) 0.035(9) Uiso 1 1 d
H18A H 0.291(3) 0.569(3) 0.347(3) 0.048(10) Uiso 1 1 d
H18B H 0.269(3) 0.483(3) 0.286(2) 0.037(10) Uiso 1 1 d
H19A H 0.6879 0.5953 0.4740 0.042 Uiso 1 1 d
H19B H 0.6823 0.5288 0.4646 0.078 Uiso 1 1 d
H20A H 0.431(3) 0.674(3) 0.510(2) 0.056(10) Uiso 1 1 d
H20B H 0.540(3) 0.690(3) 0.539(2) 0.046(10) Uiso 1 1 d
H21A H 0.710(3) 0.368(3) 0.394(2) 0.038(10) Uiso 1 1 d
H21B H 0.699(3) 0.404(3) 0.340(3) 0.047(11) Uiso 1 1 d
H22A H 0.443(3) 0.198(3) 0.089(3) 0.052(10) Uiso 1 1 d
H22B H 0.547(3) 0.214(3) 0.142(2) 0.051(10) Uiso 1 1 d
H23A H 0.446(3) 0.109(3) 0.312(3) 0.053(11) Uiso 1 1 d
H23B H 0.546(4) 0.123(3) 0.301(3) 0.089(15) Uiso 1 1 d
H24A H 0.249(2) -0.124(2) 0.112(2) 0.019(7) Uiso 1 1 d
H24B H 0.281(3) -0.177(3) 0.060(2) 0.044(10) Uiso 1 1 d
H25A H 0.298(3) -0.020(2) -0.063(2) 0.032(10) Uiso 1 1 d
H25B H 0.392(3) -0.001(2) -0.052(2) 0.037(9) Uiso 1 1 d
H26A H 0.470(3) -0.128(3) 0.071(3) 0.061(11) Uiso 1 1 d
H26B H 0.559(3) -0.058(2) 0.141(2) 0.035(8) Uiso 1 1 d
H28A H -0.292(3) -0.168(3) 0.040(2) 0.037(9) Uiso 1 1 d
H28B H -0.324(3) -0.259(3) -0.020(2) 0.047(10) Uiso 1 1 d
H29A H -0.275(3) 0.514(3) 0.275(2) 0.037(9) Uiso 1 1 d
H29B H -0.251(2) 0.452(2) 0.227(2) 0.020(8) Uiso 1 1 d
H30A H -0.281(3) -0.151(3) 0.611(2) 0.033(9) Uiso 1 1 d
H30B H -0.259(2) -0.217(2) 0.558(2) 0.021(7) Uiso 1 1 d
H31A H -0.283(3) 0.169(3) 0.369(2) 0.025(8) Uiso 1 1 d
H31B H -0.307(3) 0.080(3) 0.317(3) 0.045(10) Uiso 1 1 d
H32A H 0.288(2) 0.737(2) 0.8712(19) 0.017(8) Uiso 1 1 d
H32B H 0.308(3) 0.816(3) 0.888(2) 0.038(12) Uiso 1 1 d

loop_
_atom_site_aniso_label
_atom_site_aniso_U_11
_atom_site_aniso_U_22
_atom_site_aniso_U_33
_atom_site_aniso_U_23
_atom_site_aniso_U_13
_atom_site_aniso_U_12
Cu1 0.00837(13) 0.01302(13) 0.01279(13) 0.00551(10) 0.00422(10) 0.00376(10)
Cu2 0.00848(13) 0.01312(13) 0.01191(13) 0.00614(10) 0.00373(10) 0.00391(10)
Cu3 0.00819(12) 0.01205(13) 0.01183(13) 0.00551(10) 0.00320(10) 0.00344(10)
P1 0.0111(2) 0.0151(3) 0.0106(2) 0.0059(2) 0.0038(2) 0.0050(2)
P2 0.0123(3) 0.0127(2) 0.0150(3) 0.0065(2) 0.0066(2) 0.0044(2)
P3 0.0108(2) 0.0145(3) 0.0135(3) 0.0074(2) 0.0047(2) 0.0038(2)
P4 0.0108(2) 0.0120(2) 0.0102(2) 0.0048(2) 0.0033(2) 0.0040(2)
P5 0.0107(2) 0.0120(2) 0.0132(3) 0.0066(2) 0.0040(2) 0.0034(2)
P6 0.0102(2) 0.0112(2) 0.0103(2) 0.0048(2) 0.00342(19) 0.00358(19)
C1 0.0117(10) 0.0139(10) 0.0137(10) 0.0054(8) 0.0047(8) 0.0062(8)
C2 0.0104(10) 0.0165(10) 0.0140(10) 0.0063(9) 0.0056(8) 0.0057(8)
C3 0.0118(10) 0.0137(10) 0.0103(9) 0.0017(8) 0.0029(8) 0.0029(8)
C4 0.0115(10) 0.0197(11) 0.0140(10) 0.0038(9) 0.0030(8) 0.0040(9)
C5 0.0122(10) 0.0185(11) 0.0134(10) 0.0039(9) 0.0031(8) 0.0041(9)
C6 0.0131(10) 0.0132(10) 0.0104(9) 0.0035(8) 0.0037(8) 0.0034(8)
C7 0.0107(10) 0.0188(10) 0.0130(10) 0.0088(9) 0.0050(8) 0.0058(8)
C8 0.0115(10) 0.0137(10) 0.0139(10) 0.0057(8) 0.0049(8) 0.0059(8)
N1 0.0094(8) 0.0118(8) 0.0111(8) 0.0031(7) 0.0031(7) 0.0031(7)
N2 0.0103(8) 0.0125(8) 0.0091(8) 0.0038(7) 0.0036(7) 0.0030(7)
O1 0.0123(7) 0.0169(7) 0.0173(7) 0.0083(6) 0.0073(6) 0.0070(6)
O2 0.0161(7) 0.0152(7) 0.0166(7) 0.0078(6) 0.0058(6) 0.0049(6)
O3 0.0203(8) 0.0341(9) 0.0125(7) 0.0092(7) 0.0035(6) 0.0088(7)
O4 0.0139(7) 0.0216(8) 0.0277(8) 0.0159(7) 0.0112(6) 0.0096(6)
O5 0.0162(7) 0.0201(8) 0.0174(7) 0.0103(6) 0.0083(6) 0.0076(6)
O6 0.0238(8) 0.0139(7) 0.0197(8) 0.0048(6) 0.0080(7) 0.0035(6)
O7 0.0160(7) 0.0242(8) 0.0172(8) 0.0129(7) 0.0079(6) 0.0082(6)
O8 0.0211(8) 0.0162(8) 0.0200(8) 0.0050(7) 0.0057(7) 0.0008(6)
O9 0.0123(7) 0.0176(7) 0.0189(7) 0.0105(6) 0.0073(6) 0.0072(6)
O10 0.0122(7) 0.0161(7) 0.0171(7) 0.0091(6) 0.0071(6) 0.0072(6)
O11 0.0198(8) 0.0218(8) 0.0121(7) 0.0077(6) 0.0042(6) 0.0080(6)
O12 0.0158(7) 0.0127(7) 0.0158(7) 0.0046(6) 0.0033(6) 0.0027(6)
C41 0.0118(10) 0.0117(10) 0.0152(10) 0.0057(8) 0.0054(8) 0.0050(8)
C42 0.0111(10) 0.0141(10) 0.0126(10) 0.0060(8) 0.0048(8) 0.0039(8)
C43 0.0125(10) 0.0108(9) 0.0105(9) 0.0022(8) 0.0030(8) 0.0026(8)
C44 0.0123(10) 0.0157(10) 0.0130(11) 0.0037(9) 0.0032(8) 0.0033(8)
N41 0.0100(8) 0.0104(8) 0.0103(8) 0.0038(7) 0.0032(7) 0.0030(6)
O41 0.0178(8) 0.0129(7) 0.0189(8) 0.0061(6) 0.0054(6) 0.0020(6)
O42 0.0182(8) 0.0216(8) 0.0155(7) 0.0103(6) 0.0066(6) 0.0072(6)
O43 0.0123(7) 0.0163(7) 0.0191(7) 0.0101(6) 0.0061(6) 0.0065(6)
O44 0.0198(8) 0.0229(8) 0.0122(7) 0.0082(6) 0.0047(6) 0.0085(6)
O45 0.0126(7) 0.0164(7) 0.0168(7) 0.0094(6) 0.0074(6) 0.0070(6)
O46 0.0147(7) 0.0115(7) 0.0152(7) 0.0044(6) 0.0038(6) 0.0018(6)
Na1 0.0167(4) 0.0168(4) 0.0165(4) 0.0068(3) 0.0073(3) 0.0050(3)
Na2 0.0178(4) 0.0176(4) 0.0173(4) 0.0075(4) 0.0081(4) 0.0059(3)
Na3 0.0434(6) 0.0263(5) 0.0395(6) 0.0194(5) 0.0259(5) 0.0158(5)
Na4 0.0280(5) 0.0352(5) 0.0216(5) 0.0120(4) 0.0092(4) 0.0106(4)
Na5 0.0234(5) 0.0203(4) 0.0288(5) 0.0120(4) 0.0098(4) 0.0083(4)
Na6 0.0365(6) 0.0222(5) 0.0257(5) 0.0089(4) 0.0114(4) 0.0066(4)
O1W 0.0118(8) 0.0249(9) 0.0139(8) 0.0034(8) 0.0041(7) 0.0063(7)
O2W 0.0149(8) 0.0206(8) 0.0159(8) 0.0043(7) 0.0025(7) 0.0010(7)
O3W 0.0162(8) 0.0200(8) 0.0155(8) 0.0045(7) 0.0025(7) 0.0009(7)
O4W 0.0114(8) 0.0259(9) 0.0129(8) 0.0048(7) 0.0040(7) 0.0077(7)
O5W 0.0132(8) 0.0314(10) 0.0125(9) 0.0061(8) 0.0043(8) 0.0096(7)
O6W 0.0154(9) 0.0192(8) 0.0148(8) 0.0041(7) 0.0033(7) -0.0007(7)
O7W 0.0174(8) 0.0181(8) 0.0215(8) 0.0092(7) 0.0037(6) 0.0049(6)
O8W 0.0177(8) 0.0146(8) 0.0201(8) 0.0075(7) 0.0044(6) 0.0039(7)
O9W 0.0159(8) 0.0220(8) 0.0187(8) 0.0093(7) 0.0054(7) 0.0051(7)
O10W 0.0206(10) 0.0266(10) 0.0237(10) 0.0086(8) 0.0070(8) 0.0094(8)
O11W 0.0253(10) 0.0239(9) 0.0206(9) 0.0095(7) 0.0090(8) 0.0050(7)
O12W 0.0223(10) 0.0263(10) 0.0258(10) 0.0086(8) 0.0072(8) 0.0112(8)
O13W 0.0191(9) 0.0253(9) 0.0300(10) 0.0160(8) 0.0119(8) 0.0084(7)
O14W 0.0445(12) 0.0376(11) 0.0318(10) 0.0042(9) 0.0063(9) 0.0229(10)
O15W 0.213(4) 0.0613(18) 0.109(3) 0.0591(19) 0.125(3) 0.077(2)
O16W 0.0246(10) 0.0452(12) 0.0434(12) 0.0311(10) 0.0153(9) 0.0148(9)
O17W 0.0186(8) 0.0225(8) 0.0216(9) 0.0130(7) 0.0049(7) 0.0047(7)
O18W 0.0355(11) 0.0230(9) 0.0230(9) 0.0063(8) 0.0158(9) 0.0141(9)
O19W 0.0311(9) 0.0222(8) 0.0249(9) 0.0122(7) 0.0122(7) 0.0106(7)
O20W 0.0236(10) 0.0304(10) 0.0414(11) 0.0200(9) 0.0117(8) 0.0079(8)
O21W 0.0207(9) 0.0303(10) 0.0256(9) 0.0169(8) 0.0086(8) 0.0125(8)
O22W 0.0270(10) 0.0296(9) 0.0264(9) 0.0149(8) 0.0109(8) 0.0092(8)
O23W 0.0595(14) 0.0313(10) 0.0408(11) 0.0241(9) 0.0335(11) 0.0189(10)
O24W 0.0313(10) 0.0345(10) 0.0203(9) 0.0149(8) 0.0139(8) 0.0203(8)
O25W 0.0243(10) 0.0293(10) 0.0256(9) 0.0160(8) 0.0061(8) 0.0118(8)
O26W 0.0211(9) 0.0295(10) 0.0283(9) 0.0173(8) 0.0016(8) 0.0052(8)
O27W 0.089(2) 0.081(2) 0.094(2) 0.0451(19) 0.0459(19) 0.0401(18)
O28W 0.0268(9) 0.0207(9) 0.0196(8) 0.0048(7) 0.0096(8) 0.0088(8)
O29W 0.0316(10) 0.0369(10) 0.0154(9) 0.0105(8) 0.0091(8) 0.0229(9)
O30W 0.0458(11) 0.0332(10) 0.0205(9) 0.0164(8) 0.0186(8) 0.0279(9)
O31W 0.0420(12) 0.0186(10) 0.0298(10) 0.0022(8) 0.0228(9) 0.0057(9)
O32W 0.0308(10) 0.0228(10) 0.0283(10) 0.0151(9) 0.0100(8) 0.0097(9)

loop_
_atom_type_symbol
_atom_type_description
_atom_type_scat_dispersion_real
_atom_type_scat_dispersion_imag
_atom_type_scat_source
C C 0.0033 0.0016 'International Tables Vol C Tables 4.2.6.8 and 6.1.1.4'
H H 0.0000 0.0000 'International Tables Vol C Tables 4.2.6.8 and 6.1.1.4'
N N 0.0061 0.0033 'International Tables Vol C Tables 4.2.6.8 and 6.1.1.4'
O O 0.0106 0.0060 'International Tables Vol C Tables 4.2.6.8 and 6.1.1.4'
P P 0.1023 0.0942 'International Tables Vol C Tables 4.2.6.8 and 6.1.1.4'
Cu Cu 0.3201 1.2651 'International Tables Vol C Tables 4.2.6.8 and 6.1.1.4'
Na Na 0.0362 0.0249 'International Tables Vol C Tables 4.2.6.8 and 6.1.1.4'

loop_
_geom_angle_atom_site_label_1
_geom_angle_atom_site_label_2
_geom_angle_atom_site_label_3
_geom_angle
_geom_angle_site_symmetry_1
_geom_angle_site_symmetry_3
O4 Cu1 O1W 90.41(7) . .
O4 Cu1 O1 168.67(7) . .
O1W Cu1 O1 93.47(7) . .
O4 Cu1 N1 88.33(6) . .
O1W Cu1 N1 173.96(8) . .
O1 Cu1 N1 86.71(6) . .
O4 Cu1 O2W 97.22(7) . .
O1W Cu1 O2W 94.57(7) . .
O1 Cu1 O2W 93.09(6) . .
N1 Cu1 O2W 91.45(6) . .
O9 Cu2 O10 168.20(6) . .
O9 Cu2 O4W 92.01(7) . .
O10 Cu2 O4W 91.83(7) . .
O9 Cu2 N2 87.72(6) . .
O10 Cu2 N2 87.28(6) . .
O4W Cu2 N2 173.92(7) . .
O9 Cu2 O3W 93.87(6) . .
O10 Cu2 O3W 96.94(6) . .
O4W Cu2 O3W 94.59(7) . .
N2 Cu2 O3W 91.49(6) . .
O5W Cu3 O43 92.46(7) . .
O5W Cu3 O45 91.63(7) . .
O43 Cu3 O45 166.29(6) . .
O5W Cu3 N41 173.91(8) . .
O43 Cu3 N41 87.34(6) . .
O45 Cu3 N41 87.21(6) . .
O5W Cu3 O6W 94.28(8) . .
O43 Cu3 O6W 95.58(6) . .
O45 Cu3 O6W 97.16(6) . .
N41 Cu3 O6W 91.80(6) . .
O3 P1 O2 113.28(9) . .
O3 P1 O1 113.38(9) . .
O2 P1 O1 110.60(8) . .
O3 P1 C1 107.78(10) . .
O2 P1 C1 108.21(9) . .
O1 P1 C1 102.91(9) . .
O5 P2 O6 113.82(9) . .
O5 P2 O4 112.74(9) . .
O6 P2 O4 110.43(9) . .
O5 P2 C2 107.52(9) . .
O6 P2 C2 109.33(10) . .
O4 P2 C2 102.28(9) . .
O8 P3 O7 113.32(9) . .
O8 P3 O9 111.85(9) . .
O7 P3 O9 111.78(9) . .
O8 P3 C7 110.12(10) . .
O7 P3 C7 107.86(9) . .
O9 P3 C7 101.14(9) . .
O11 P4 O12 112.94(9) . .
O11 P4 O10 113.43(9) . .
O12 P4 O10 111.42(9) . .
O11 P4 C8 108.63(9) . .
O12 P4 C8 107.47(9) . .
O10 P4 C8 102.19(9) . .
O42 P5 O41 113.71(9) . .
O42 P5 O43 112.69(9) . .
O41 P5 O43 110.61(9) . .
O42 P5 C42 107.83(9) . .
O41 P5 C42 110.27(9) . .
O43 P5 C42 100.93(9) . .
O44 P6 O46 112.67(9) . .
O44 P6 O45 112.75(9) . .
O46 P6 O45 111.52(8) . .
O44 P6 C41 110.28(9) . .
O46 P6 C41 106.06(9) . .
O45 P6 C41 102.89(9) . .
N1 C1 P1 109.38(13) . .
N1 C1 H1A 107.6(16) . .
P1 C1 H1A 109.0(16) . .
N1 C1 H1B 111.3(16) . .
P1 C1 H1B 112.4(16) . .
H1A C1 H1B 107(2) . .
N1 C2 P2 109.31(13) . .
N1 C2 H2A 107.3(17) . .
P2 C2 H2A 104.9(17) . .
N1 C2 H2B 112.8(16) . .
P2 C2 H2B 109.6(16) . .
H2A C2 H2B 113(2) . .
N1 C3 C4 115.91(17) . .
N1 C3 H3A 105.5(15) . .
C4 C3 H3A 109.6(15) . .
N1 C3 H3B 106.7(17) . .
C4 C3 H3B 110.3(17) . .
H3A C3 H3B 109(2) . .
C3 C4 C5 110.53(18) . .
C3 C4 H4A 108(2) . .
C5 C4 H4A 110(2) . .
C3 C4 H4B 110.0(18) . .
C5 C4 H4B 109.1(18) . .
H4A C4 H4B 109(3) . .
C6 C5 C4 110.67(18) . .
C6 C5 H5A 109.6(18) . .
C4 C5 H5A 108.2(17) . .
C6 C5 H5B 110.8(19) . .
C4 C5 H5B 109.4(19) . .
H5A C5 H5B 108(3) . .
N2 C6 C5 115.95(17) . .
N2 C6 H6A 106.5(15) . .
C5 C6 H6A 107.8(15) . .
N2 C6 H6B 107.6(15) . .
C5 C6 H6B 107.8(15) . .
H6A C6 H6B 111(2) . .
N2 C7 P3 109.70(14) . .
N2 C7 H7A 109.0(16) . .
P3 C7 H7A 112.6(16) . .
N2 C7 H7B 105.9(16) . .
P3 C7 H7B 106.5(15) . .
H7A C7 H7B 113(2) . .
N2 C8 P4 110.27(13) . .
N2 C8 H8A 113.6(15) . .
P4 C8 H8A 111.2(15) . .
N2 C8 H8B 106.7(16) . .
P4 C8 H8B 108.3(16) . .
H8A C8 H8B 106(2) . .
C2 N1 C1 111.98(16) . .
C2 N1 C3 112.43(16) . .
C1 N1 C3 112.24(16) . .
C2 N1 Cu1 106.92(12) . .
C1 N1 Cu1 105.03(12) . .
C3 N1 Cu1 107.72(12) . .
C7 N2 C8 112.25(16) . .
C7 N2 C6 112.32(16) . .
C8 N2 C6 112.28(16) . .
C7 N2 Cu2 107.01(12) . .
C8 N2 Cu2 105.41(12) . .
C6 N2 Cu2 107.04(12) . .
P1 O1 Cu1 115.86(8) . .
P2 O4 Cu1 117.51(9) . .
P2 O5 Na1 125.12(9) . .
P3 O7 Na2 127.98(9) . 1_556
P3 O9 Cu2 118.23(8) . .
P4 O10 Cu2 116.47(8) . .
N41 C41 P6 110.78(13) . .
N41 C41 H41A 114.0(16) . .
P6 C41 H41A 109.1(16) . .
N41 C41 H41B 108.6(16) . .
P6 C41 H41B 105.9(16) . .
H41A C41 H41B 108(2) . .
N41 C42 P5 109.67(13) . .
N41 C42 H42A 104.9(15) . .
P5 C42 H42A 108.2(15) . .
N41 C42 H42B 107.2(15) . .
P5 C42 H42B 114.1(15) . .
H42A C42 H42B 112(2) . .
N41 C43 C44 115.46(17) . .
N41 C43 H43A 107.5(15) . .
C44 C43 H43A 106.4(15) . .
N41 C43 H43B 105.7(16) . .
C44 C43 H43B 109.7(16) . .
H43A C43 H43B 112(2) . .
C44 C44 C43 110.2(2) 2_556 .
C44 C44 H44A 110.3(17) 2_556 .
C43 C44 H44A 108.7(17) . .
C44 C44 H44B 111.5(17) 2_556 .
C43 C44 H44B 109.0(18) . .
H44A C44 H44B 107(2) . .
C41 N41 C42 112.23(15) . .
C41 N41 C43 111.50(16) . .
C42 N41 C43 112.44(16) . .
C41 N41 Cu3 106.62(12) . .
C42 N41 Cu3 106.16(12) . .
C43 N41 Cu3 107.45(12) . .
P5 O42 Na3 125.03(9) . .
P5 O43 Cu3 118.01(8) . .
P6 O45 Cu3 116.09(8) . .
O8W Na1 O9W 173.22(7) . .
O8W Na1 O5 88.94(6) . .
O9W Na1 O5 87.78(6) . .
O8W Na1 O9W 93.96(7) . 2_566
O9W Na1 O9W 80.46(7) . 2_566
O5 Na1 O9W 95.68(6) . 2_566
O8W Na1 O10W 92.64(7) . .
O9W Na1 O10W 93.26(7) . .
O5 Na1 O10W 89.33(7) . .
O9W Na1 O10W 171.77(8) 2_566 .
O8W Na1 O7W 82.36(6) . .
O9W Na1 O7W 100.89(7) . .
O5 Na1 O7W 171.30(6) . .
O9W Na1 O7W 85.20(6) 2_566 .
O10W Na1 O7W 90.83(6) . .
O8W Na1 Na2 41.26(4) . .
O9W Na1 Na2 141.29(6) . .
O5 Na1 Na2 130.13(5) . .
O9W Na1 Na2 87.25(5) 2_566 .
O10W Na1 Na2 94.50(5) . .
O7W Na1 Na2 41.19(4) . .
O8W Na1 Na1 133.77(6) . 2_566
O9W Na1 Na1 40.53(4) . 2_566
O5 Na1 Na1 92.30(5) . 2_566
O9W Na1 Na1 39.93(4) 2_566 2_566
O10W Na1 Na1 133.57(6) . 2_566
O7W Na1 Na1 93.89(5) . 2_566
Na2 Na1 Na1 118.44(4) . 2_566
O8W Na1 HW7A 85.9 . .
O9W Na1 HW7A 95.9 . .
O5 Na1 HW7A 165.8 . .
O9W Na1 HW7A 71.6 2_566 .
O10W Na1 HW7A 104.1 . .
O7W Na1 HW7A 13.8 . .
Na2 Na1 HW7A 45.4 . .
Na1 Na1 HW7A 81.9 2_566 .
O8W Na1 HW7B 92.0 . .
O9W Na1 HW7B 92.1 . .
O5 Na1 HW7B 171.4 . .
O9W Na1 HW7B 92.8 2_566 .
O10W Na1 HW7B 82.0 . .
O7W Na1 HW7B 12.8 . .
Na2 Na1 HW7B 51.8 . .
Na1 Na1 HW7B 93.2 2_566 .
HW7A Na1 HW7B 22.6 . .
O8W Na1 HW8B 13.5(6) . .
O9W Na1 HW8B 170.1(6) . .
O5 Na1 HW8B 85.3(6) . .
O9W Na1 HW8B 107.3(6) 2_566 .
O10W Na1 HW8B 79.6(6) . .
O7W Na1 HW8B 86.2(6) . .
Na2 Na1 HW8B 47.1(6) . .
Na1 Na1 HW8B 146.8(6) 2_566 .
HW7A Na1 HW8B 92.5 . .
HW7B Na1 HW8B 93.7 . .
O8W Na1 H9WA 159.4(7) . .
O9W Na1 H9WA 17.3(7) . .
O5 Na1 H9WA 70.7(7) . .
O9W Na1 H9WA 85.3(7) 2_566 .
O10W Na1 H9WA 90.3(7) . .
O7W Na1 H9WA 118.0(8) . .
Na2 Na1 H9WA 158.6(8) . .
Na1 Na1 H9WA 47.5(7) 2_566 .
HW7A Na1 H9WA 113.2 . .
HW7B Na1 H9WA 108.6 . .
HW8B Na1 H9WA 154.1(10) . .
O11W Na2 O7W 171.42(7) . .
O11W Na2 O8W 98.81(7) . .
O7W Na2 O8W 82.33(6) . .
O11W Na2 O7 87.65(7) . 1_554
O7W Na2 O7 91.19(6) . 1_554
O8W Na2 O7 173.52(7) . 1_554
O11W Na2 O12W 95.05(7) . .
O7W Na2 O12W 93.32(7) . .
O8W Na2 O12W 94.54(7) . .
O7 Na2 O12W 85.41(7) 1_554 .
O11W Na2 O13W 83.37(7) . .
O7W Na2 O13W 88.39(6) . .
O8W Na2 O13W 82.02(7) . .
O7 Na2 O13W 98.24(7) 1_554 .
O12W Na2 O13W 175.93(8) . .
O11W Na2 Na3 42.19(5) . .
O7W Na2 Na3 129.57(5) . .
O8W Na2 Na3 89.74(5) . .
O7 Na2 Na3 94.71(5) 1_554 .
O12W Na2 Na3 137.04(6) . .
O13W Na2 Na3 41.19(5) . .
O11W Na2 Na1 138.85(6) . .
O7W Na2 Na1 42.16(4) . .
O8W Na2 Na1 40.27(4) . .
O7 Na2 Na1 133.25(5) 1_554 .
O12W Na2 Na1 93.05(5) . .
O13W Na2 Na1 85.75(5) . .
Na3 Na2 Na1 116.17(3) . .
O11W Na2 HW7A 172.5 . .
O7W Na2 HW7A 14.4 . .
O8W Na2 HW7A 86.7 . .
O7 Na2 HW7A 87.0 1_554 .
O12W Na2 HW7A 79.3 . .
O13W Na2 HW7A 102.6 . .
Na3 Na2 HW7A 143.7 . .
Na1 Na2 HW7A 47.2 . .
O11W Na2 HW8B 93.3(6) . .
O7W Na2 HW8B 85.9(6) . .
O8W Na2 HW8B 13.2(6) . .
O7 Na2 HW8B 167.3(6) 1_554 .
O12W Na2 HW8B 107.1(6) . .
O13W Na2 HW8B 69.3(6) . .
Na3 Na2 HW8B 77.8(6) . .
Na1 Na2 HW8B 45.9(6) . .
HW7A Na2 HW8B 93.1 . .
O11W Na2 H11A 17.3(8) . .
O7W Na2 H11A 160.3(8) . .
O8W Na2 H11A 116.1(8) . .
O7 Na2 H11A 70.4(8) 1_554 .
O12W Na2 H11A 92.1(7) . .
O13W Na2 H11A 87.5(7) . .
Na3 Na2 H11A 48.8(7) . .
Na1 Na2 H11A 156.1(8) . .
HW7A Na2 H11A 156.4 . .
HW8B Na2 H11A 110.5(10) . .
O15W Na3 O13W 170.42(10) 2 .
O15W Na3 O42 97.86(11) 2 .
O13W Na3 O42 90.99(7) . .
O15W Na3 O11W 90.81(9) 2 .
O13W Na3 O11W 83.76(7) . .
O42 Na3 O11W 101.85(7) . .
O15W Na3 O14W 93.42(9) 2 .
O13W Na3 O14W 90.99(7) . .
O42 Na3 O14W 85.02(7) . .
O11W Na3 O14W 171.38(9) . .
O15W Na3 O15W 71.67(17) 2 .
O13W Na3 O15W 99.51(11) . .
O42 Na3 O15W 169.50(11) . .
O11W Na3 O15W 79.57(9) . .
O14W Na3 O15W 94.64(10) . .
O15W Na3 Na2 131.52(8) 2 .
O13W Na3 Na2 42.70(5) . .
O42 Na3 Na2 98.00(5) . .
O11W Na3 Na2 41.07(5) . .
O14W Na3 Na2 133.42(6) . .
O15W Na3 Na2 89.88(7) . .
O15W Na3 Na3 37.42(10) 2 2
O13W Na3 Na3 133.66(7) . 2
O42 Na3 Na3 135.28(7) . 2
O11W Na3 Na3 83.82(6) . 2
O14W Na3 Na3 94.99(6) . 2
O15W Na3 Na3 34.25(9) . 2
Na2 Na3 Na3 113.06(4) . 2
O15W Na3 H13B 170.3(9) 2 .
O13W Na3 H13B 18.2(9) . .
O42 Na3 H13B 72.8(9) . .
O11W Na3 H13B 88.4(8) . .
O14W Na3 H13B 88.6(8) . .
O15W Na3 H13B 117.7(9) . .
Na2 Na3 H13B 49.5(8) . .
Na3 Na3 H13B 151.8(9) 2 .
O18W Na4 O17W 82.56(7) . .
O18W Na4 O19W 103.94(7) . 2_666
O17W Na4 O19W 159.06(7) . 2_666
O18W Na4 O16W 93.02(7) . .
O17W Na4 O16W 70.43(7) . .
O19W Na4 O16W 89.19(7) 2_666 .
O18W Na4 O19W 129.35(7) . .
O17W Na4 O19W 80.76(6) . .
O19W Na4 O19W 108.47(6) 2_666 .
O16W Na4 O19W 124.74(7) . .
O18W Na4 O20W 81.87(7) . .
O17W Na4 O20W 129.25(7) . .
O19W Na4 O20W 71.67(6) 2_666 .
O16W Na4 O20W 158.14(8) . .
O19W Na4 O20W 72.95(6) . .
O18W Na4 O20W 161.60(8) . 2_666
O17W Na4 O20W 96.30(7) . 2_666
O19W Na4 O20W 71.18(6) 2_666 2_666
O16W Na4 O20W 69.51(6) . 2_666
O19W Na4 O20W 68.07(6) . 2_666
O20W Na4 O20W 112.12(6) . 2_666
O18W Na4 Na4 138.81(8) . 2_666
O17W Na4 Na4 130.52(7) . 2_666
O19W Na4 Na4 55.24(5) 2_666 2_666
O16W Na4 Na4 118.79(7) . 2_666
O19W Na4 Na4 53.23(5) . 2_666
O20W Na4 Na4 58.70(5) . 2_666
O20W Na4 Na4 53.42(5) 2_666 2_666
O18W Na4 Na5 118.17(6) . .
O17W Na4 Na5 45.19(5) . .
O19W Na4 Na5 116.52(5) 2_666 .
O16W Na4 Na5 46.43(5) . .
O19W Na4 Na5 79.83(5) . .
O20W Na4 Na5 152.71(6) . .
O20W Na4 Na5 53.69(5) 2_666 .
Na4 Na4 Na5 102.95(5) 2_666 .
O18W Na4 H18B 16.6(8) . .
O17W Na4 H18B 78.8(7) . .
O19W Na4 H18B 101.6(7) 2_666 .
O16W Na4 H18B 76.5(8) . .
O19W Na4 H18B 142.5(8) . .
O20W Na4 H18B 96.6(8) . .
O20W Na4 H18B 145.2(8) 2_666 .
Na4 Na4 H18B 149.0(8) 2_666 .
Na5 Na4 H18B 106.3(8) . .
O21W Na5 O23W 105.24(9) . .
O21W Na5 O17W 84.32(7) . .
O23W Na5 O17W 170.40(9) . .
O21W Na5 O22W 103.70(8) . .
O23W Na5 O22W 79.39(7) . .
O17W Na5 O22W 97.76(7) . .
O21W Na5 O16W 137.10(8) . .
O23W Na5 O16W 99.50(8) . .
O17W Na5 O16W 73.27(7) . .
O22W Na5 O16W 115.04(8) . .
O21W Na5 O20W 75.42(7) . 2_666
O23W Na5 O20W 87.42(7) . 2_666
O17W Na5 O20W 95.97(6) . 2_666
O22W Na5 O20W 166.09(7) . 2_666
O16W Na5 O20W 71.25(7) . 2_666
O21W Na5 Na4 88.00(6) . .
O23W Na5 Na4 134.20(6) . .
O17W Na5 Na4 45.36(5) . .
O22W Na5 Na4 140.61(6) . .
O16W Na5 Na4 50.32(6) . .
O20W Na5 Na4 53.17(4) 2_666 .
O21W Na5 Na6 123.50(6) . .
O23W Na5 Na6 42.28(6) . .
O17W Na5 Na6 131.28(6) . .
O22W Na5 Na6 41.45(5) . .
O16W Na5 Na6 98.32(6) . .
O20W Na5 Na6 127.41(5) 2_666 .
Na4 Na5 Na6 148.43(4) . .
O21W Na5 H16B 155.6(7) . .
O23W Na5 H16B 90.2(7) . .
O17W Na5 H16B 81.0(7) . .
O22W Na5 H16B 97.6(7) . .
O16W Na5 H16B 18.6(7) . .
O20W Na5 H16B 86.8(7) 2_666 .
Na4 Na5 H16B 67.8(7) . .
Na6 Na5 H16B 80.6(7) . .
O25W Na6 O22W 89.85(7) . .
O25W Na6 O26W 81.70(7) . .
O22W Na6 O26W 109.14(8) . .
O25W Na6 O27W 113.94(11) . .
O22W Na6 O27W 91.31(9) . .
O26W Na6 O27W 154.74(10) . .
O25W Na6 O23W 166.72(8) . .
O22W Na6 O23W 77.02(7) . .
O26W Na6 O23W 100.50(8) . .
O27W Na6 O23W 69.03(10) . .
O25W Na6 O24W 79.94(7) . .
O22W Na6 O24W 162.21(8) . .
O26W Na6 O24W 83.94(7) . .
O27W Na6 O24W 79.78(9) . .
O23W Na6 O24W 113.27(8) . .
O25W Na6 Na5 127.93(6) . .
O22W Na6 Na5 40.88(5) . .
O26W Na6 Na5 122.82(6) . .
O27W Na6 Na5 64.33(8) . .
O23W Na6 Na5 40.30(5) . .
O24W Na6 Na5 140.77(6) . .
O25W Na6 H24A 96.3(7) . .
O22W Na6 H24A 160.8(6) . .
O26W Na6 H24A 89.8(6) . .
O27W Na6 H24A 69.5(7) . .
O23W Na6 H24A 96.8(7) . .
O24W Na6 H24A 16.7(7) . .
Na5 Na6 H24A 125.4(7) . .
Cu1 O1W H1WA 126(2) . .
Cu1 O1W H1WB 114(3) . .
H1WA O1W H1WB 112(4) . .
Cu1 O2W H2WA 108(2) . .
Cu1 O2W H2WB 121(2) . .
H2WA O2W H2WB 105(3) . .
Cu2 O3W HW3A 122(2) . .
Cu2 O3W HW3B 116(2) . .
HW3A O3W HW3B 104(3) . .
Cu2 O4W HW4A 115(3) . .
Cu2 O4W HW4B 124(2) . .
HW4A O4W HW4B 116(4) . .
Cu3 O5W HW5A 113(3) . .
Cu3 O5W HW5B 126(2) . .
HW5A O5W HW5B 118(4) . .
Cu3 O6W H6WA 114(2) . .
Cu3 O6W H6WB 119(2) . .
H6WA O6W H6WB 104(3) . .
Na2 O7W Na1 96.65(6) . .
Na2 O7W HW7A 98.8 . .
Na1 O7W HW7A 102.2 . .
Na2 O7W HW7B 137.1 . .
Na1 O7W HW7B 104.1 . .
HW7A O7W HW7B 112.5 . .
Na1 O8W Na2 98.46(7) . .
Na1 O8W HW8A 126.7 . .
Na2 O8W HW8A 109.7 . .
Na1 O8W HW8B 105(2) . .
Na2 O8W HW8B 106(2) . .
HW8A O8W HW8B 109.0 . .
Na1 O9W Na1 99.54(7) . 2_566
Na1 O9W H9WA 98(2) . .
Na1 O9W H9WA 103(2) 2_566 .
Na1 O9W H9WB 128(3) . .
Na1 O9W H9WB 120(3) 2_566 .
H9WA O9W H9WB 103(3) . .
Na1 O10W H10A 118(3) . .
Na1 O10W H10B 107(2) . .
H10A O10W H10B 102(3) . .
Na2 O11W Na3 96.74(7) . .
Na2 O11W H11A 98(2) . .
Na3 O11W H11A 103(2) . .
Na2 O11W H11B 131(2) . .
Na3 O11W H11B 117(2) . .
H11A O11W H11B 107(3) . .
Na2 O12W H12A 109(2) . .
Na2 O12W H12B 123(3) . .
H12A O12W H12B 100(4) . .
Na3 O13W Na2 96.11(7) . .
Na3 O13W H13A 125(3) . .
Na2 O13W H13A 124(3) . .
Na3 O13W H13B 91(2) . .
Na2 O13W H13B 103(2) . .
H13A O13W H13B 111(4) . .
Na3 O14W H14A 104.3 . .
Na3 O14W H14B 107.6 . .
H14A O14W H14B 99.3 . .
Na3 O15W Na3 108.33(17) 2 .
Na3 O15W H15A 109.9 2 .
Na3 O15W H15A 118.0 . .
Na5 O16W Na4 83.26(7) . .
Na5 O16W H16A 121(2) . .
Na4 O16W H16A 108(2) . .
Na5 O16W H16B 81(2) . .
Na4 O16W H16B 153(2) . .
H16A O16W H16B 99(3) . .
Na5 O17W Na4 89.45(6) . .
Na5 O17W H17A 129(2) . .
Na4 O17W H17A 113(2) . .
Na5 O17W H17B 108(2) . .
Na4 O17W H17B 115(2) . .
H17A O17W H17B 103(3) . .
Na4 O18W H18A 120(3) . .
Na4 O18W H18B 102(3) . .
H18A O18W H18B 108(4) . .
Na4 O19W Na4 71.53(6) 2_666 .
Na4 O19W H19A 140.2 2_666 .
Na4 O19W H19A 123.5 . .
Na4 O19W H19B 132.3 2_666 .
Na4 O19W H19B 125.5 . .
H19A O19W H19B 72.7 . .
Na4 O20W Na4 67.88(6) . 2_666
Na4 O20W Na5 132.95(8) . 2_666
Na4 O20W Na5 73.14(5) 2_666 2_666
Na4 O20W H20A 104(2) . .
Na4 O20W H20A 154(2) 2_666 .
Na5 O20W H20A 100(2) 2_666 .
Na4 O20W H20B 114(3) . .
Na4 O20W H20B 103(3) 2_666 .
Na5 O20W H20B 100(3) 2_666 .
H20A O20W H20B 103(3) . .
Na5 O21W H21A 122(3) . .
Na5 O21W H21B 110(3) . .
H21A O21W H21B 111(4) . .
Na5 O22W Na6 97.67(7) . .
Na5 O22W H22A 125(2) . .
Na6 O22W H22A 103(2) . .
Na5 O22W H22B 105(2) . .
Na6 O22W H22B 117(2) . .
H22A O22W H22B 110(3) . .
Na5 O23W Na6 97.42(8) . .
Na5 O23W H23A 119(3) . .
Na6 O23W H23A 121(3) . .
Na5 O23W H23B 109(3) . .
Na6 O23W H23B 105(3) . .
H23A O23W H23B 106(4) . .
Na6 O24W H24A 94(2) . .
Na6 O24W H24B 109(3) . .
H24A O24W H24B 103(3) . .
Na6 O25W H25A 118(3) . .
Na6 O25W H25B 109(2) . .
H25A O25W H25B 105(4) . .
Na6 O26W H26A 110(2) . .
Na6 O26W H26B 122(2) . .
H26A O26W H26B 101(3) . .
H28A O28W H28B 107(3) . .
H29A O29W H29B 104(3) . .
H30A O30W H30B 110(3) . .
H31A O31W H31B 110(4) . .
H32A O32W H32B 107(4) . .

loop_
_geom_bond_atom_site_label_1
_geom_bond_atom_site_label_2
_geom_bond_distance
_geom_bond_site_symmetry_2
Cu1 O4 1.9541(15) .
Cu1 O1W 1.9745(17) .
Cu1 O1 1.9754(15) .
Cu1 N1 2.0534(17) .
Cu1 O2W 2.2954(17) .
Cu2 O9 1.9679(15) .
Cu2 O10 1.9693(14) .
Cu2 O4W 1.9705(16) .
Cu2 N2 2.0403(17) .
Cu2 O3W 2.3126(17) .
Cu3 O5W 1.9628(17) .
Cu3 O43 1.9710(14) .
Cu3 O45 1.9763(14) .
Cu3 N41 2.0386(17) .
Cu3 O6W 2.2733(17) .
P1 O3 1.5072(16) .
P1 O2 1.5233(15) .
P1 O1 1.5603(15) .
P1 C1 1.829(2) .
P2 O5 1.5145(15) .
P2 O6 1.5205(16) .
P2 O4 1.5534(15) .
P2 C2 1.827(2) .
P3 O8 1.5118(16) .
P3 O7 1.5203(15) .
P3 O9 1.5599(15) .
P3 C7 1.833(2) .
P4 O11 1.5118(15) .
P4 O12 1.5184(15) .
P4 O10 1.5608(15) .
P4 C8 1.840(2) .
P5 O42 1.5136(15) .
P5 O41 1.5171(15) .
P5 O43 1.5630(15) .
P5 C42 1.834(2) .
P6 O44 1.5143(15) .
P6 O46 1.5205(15) .
P6 O45 1.5566(15) .
P6 C41 1.839(2) .
C1 N1 1.492(3) .
C1 H1A 0.93(3) .
C1 H1B 0.95(3) .
C2 N1 1.487(3) .
C2 H2A 0.95(3) .
C2 H2B 0.93(3) .
C3 N1 1.503(3) .
C3 C4 1.526(3) .
C3 H3A 0.95(2) .
C3 H3B 0.95(3) .
C4 C5 1.527(3) .
C4 H4A 0.86(3) .
C4 H4B 0.94(3) .
C5 C6 1.523(3) .
C5 H5A 0.91(3) .
C5 H5B 0.87(3) .
C6 N2 1.504(3) .
C6 H6A 0.99(3) .
C6 H6B 0.92(3) .
C7 N2 1.492(3) .
C7 H7A 0.95(3) .
C7 H7B 0.98(3) .
C8 N2 1.496(3) .
C8 H8A 0.97(3) .
C8 H8B 0.93(3) .
O5 Na1 2.3987(17) .
O7 Na2 2.4328(17) 1_556
C41 N41 1.493(2) .
C41 H41A 0.95(3) .
C41 H41B 0.94(3) .
C42 N41 1.493(3) .
C42 H42A 0.95(3) .
C42 H42B 0.98(3) .
C43 N41 1.499(3) .
C43 C44 1.526(3) .
C43 H43A 0.92(3) .
C43 H43B 0.97(3) .
C44 C44 1.526(4) 2_556
C44 H44A 0.91(3) .
C44 H44B 0.91(3) .
O42 Na3 2.3878(18) .
Na1 O8W 2.3824(18) .
Na1 O9W 2.3918(19) .
Na1 O9W 2.4218(19) 2_566
Na1 O10W 2.460(2) .
Na1 O7W 2.4632(18) .
Na1 Na2 3.6453(13) .
Na1 Na1 3.6749(17) 2_566
Na1 HW7A 2.6788 .
Na1 HW7B 2.6782 .
Na1 HW8B 2.62(3) .
Na1 H9WA 2.62(3) .
Na2 O11W 2.3810(19) .
Na2 O7W 2.4171(18) .
Na2 O8W 2.4306(19) .
Na2 O7 2.4328(17) 1_554
Na2 O12W 2.439(2) .
Na2 O13W 2.455(2) .
Na2 Na3 3.5990(14) .
Na2 HW7A 2.5992 .
Na2 HW8B 2.67(3) .
Na2 H11A 2.61(3) .
Na3 O15W 2.298(4) 2
Na3 O13W 2.384(2) .
Na3 O11W 2.434(2) .
Na3 O14W 2.458(2) .
Na3 O15W 2.481(3) .
Na3 Na3 3.876(2) 2
Na3 H13B 2.53(3) .
Na4 O18W 2.358(2) .
Na4 O17W 2.3686(19) .
Na4 O19W 2.5496(19) 2_666
Na4 O16W 2.580(2) .
Na4 O19W 2.615(2) .
Na4 O20W 2.617(2) .
Na4 O20W 2.784(2) 2_666
Na4 Na4 3.0187(19) 2_666
Na4 Na5 3.3288(13) .
Na4 H18B 2.63(3) .
Na5 O21W 2.335(2) .
Na5 O23W 2.353(2) .
Na5 O17W 2.3617(18) .
Na5 O22W 2.382(2) .
Na5 O16W 2.428(2) .
Na5 O20W 2.803(2) 2_666
Na5 Na6 3.6074(13) .
Na5 H16B 2.43(3) .
Na6 O25W 2.355(2) .
Na6 O22W 2.410(2) .
Na6 O26W 2.414(2) .
Na6 O27W 2.417(3) .
Na6 O23W 2.447(2) .
Na6 O24W 2.449(2) .
Na6 H24A 2.61(3) .
O1W H1WA 0.81(4) .
O1W H1WB 0.65(3) .
O2W H2WA 0.86(4) .
O2W H2WB 0.76(3) .
O3W HW3A 0.75(4) .
O3W HW3B 0.87(4) .
O4W HW4A 0.71(4) .
O4W HW4B 0.81(4) .
O5W HW5A 0.64(4) .
O5W HW5B 0.77(4) .
O6W H6WA 0.80(4) .
O6W H6WB 0.75(4) .
O7W HW7A 0.6539 .
O7W HW7B 0.6098 .
O8W HW8A 0.8364 .
O8W HW8B 0.63(3) .
O9W Na1 2.4218(19) 2_566
O9W H9WA 0.79(3) .
O9W H9WB 0.74(4) .
O10W H10A 0.69(3) .
O10W H10B 0.81(4) .
O11W H11A 0.78(4) .
O11W H11B 0.83(4) .
O12W H12A 0.82(4) .
O12W H12B 0.67(4) .
O13W H13A 0.72(4) .
O13W H13B 0.79(4) .
O14W H14A 0.8288 .
O14W H14B 0.8395 .
O15W Na3 2.298(4) 2
O15W H15A 1.0349 .
O16W H16A 0.94(4) .
O16W H16B 0.79(3) .
O17W H17A 0.91(4) .
O17W H17B 0.80(3) .
O18W H18A 0.80(4) .
O18W H18B 0.77(4) .
O19W Na4 2.5496(19) 2_666
O19W H19A 0.8740 .
O19W H19B 0.7221 .
O20W Na4 2.784(2) 2_666
O20W Na5 2.803(2) 2_666
O20W H20A 0.98(4) .
O20W H20B 0.77(4) .
O21W H21A 0.70(4) .
O21W H21B 0.76(4) .
O22W H22A 0.85(4) .
O22W H22B 0.84(4) .
O23W H23A 0.77(4) .
O23W H23B 0.99(5) .
O24W H24A 0.75(3) .
O24W H24B 0.81(4) .
O25W H25A 0.64(3) .
O25W H25B 0.85(3) .
O26W H26A 0.89(4) .
O26W H26B 0.83(3) .
O28W H28A 0.80(4) .
O28W H28B 0.80(4) .
O29W H29A 0.82(4) .
O29W H29B 0.72(3) .
O30W H30A 0.78(4) .
O30W H30B 0.78(3) .
O31W H31A 0.73(3) .
O31W H31B 0.80(4) .
O32W H32A 0.69(3) .
O32W H32B 0.65(4) .
